data_4317815
loop_
_publ_author_name
'Glen G. Briand'
'Tristram Chivers'
'Gabriele Schatte'

_publ_contact_author_address
; Department of Chemistry
   University of Calgary
   Calgary Alberta T2N 1N4
   Canada
;
_publ_contact_author_email chivers@ucalgary.ca
_publ_contact_author_fax '001 403 289 9488'
_publ_contact_author_name 'Dr Tristram Chivers'
_publ_contact_author_phone '001 403 220 5741'
_publ_section_title
;
 Redox Chemistry of Tellurium Bis(tert-butylamido)cyclodiphosph(V)azane
 Disulfide and Diselenide Systems: A Spectroscopic and Structural Study
;
_journal_name_full 'Inorganic Chemistry'
_journal_page_first 1958
_journal_page_last 1965
_journal_paper_doi 10.1021/ic011151l
_journal_volume 41
_journal_year 2002
_chemical_formula_moiety 'C32 H74 N8 P4 Se4 Te, C3H7'
_chemical_formula_sum 'C35 H81 N8 P4 Se4 Te'
_chemical_formula_weight 1181.40
_chemical_name_systematic
;
  ?
;
_space_group_IT_number 62
_symmetry_cell_setting orthorhombic
_symmetry_space_group_name_Hall '-P 2ac 2n'
_symmetry_space_group_name_H-M 'P n m a'
_atom_sites_solution_hydrogens geom
_atom_sites_solution_primary direct
_atom_sites_solution_secondary difmap
_cell_angle_alpha 90.00
_cell_angle_beta 90.00
_cell_angle_gamma 90.00
_cell_formula_units_Z 4
_cell_length_a 15.554(2)
_cell_length_b 26.697(4)
_cell_length_c 14.2637(19)
_cell_measurement_reflns_used 4147
_cell_measurement_temperature 193(2)
_cell_volume 5922.9(14)
_computing_cell_refinement 'Bruker SMART'
_computing_data_collection 'Bruker SMART'
_computing_data_reduction 'Bruker SHELXTL'
_computing_molecular_graphics 'Bruker SHELXTL'
_computing_publication_material WinGX-1.63
_computing_structure_refinement 'SHELXL-97 (Sheldrick, 1997)'
_computing_structure_solution 'SHELXS-97 (Sheldrick, 1990)'
_diffrn_ambient_temperature 193(2)
_diffrn_measured_fraction_theta_full 1.000
_diffrn_measured_fraction_theta_max 1.000
_diffrn_measurement_device_type 'CCD area detector'
_diffrn_measurement_method 'omega scans'
_diffrn_radiation_monochromator graphite
_diffrn_radiation_source 'fine-focus sealed tube'
_diffrn_radiation_type MoK\a
_diffrn_radiation_wavelength 0.71073
_diffrn_reflns_av_R_equivalents 0.0921
_diffrn_reflns_av_sigmaI/netI 0.0529
_diffrn_reflns_limit_h_max 18
_diffrn_reflns_limit_h_min 0
_diffrn_reflns_limit_k_max 31
_diffrn_reflns_limit_k_min 0
_diffrn_reflns_limit_l_max 16
_diffrn_reflns_limit_l_min 0
_diffrn_reflns_number 27250
_diffrn_reflns_theta_full 24.71
_diffrn_reflns_theta_max 24.71
_diffrn_reflns_theta_min 1.62
_diffrn_standards_decay_% 'no decay'
_exptl_absorpt_coefficient_mu 3.096
_exptl_absorpt_correction_T_max 0.8606
_exptl_absorpt_correction_T_min 0.2760
_exptl_absorpt_correction_type empirical
_exptl_absorpt_process_details
;SADABS, V 2.01, Software for Area-Detector Absorption
   Corrections; Bruker AXS Inc., Madison, WI, 2000.
;
_exptl_crystal_colour red-brown
_exptl_crystal_density_diffrn 1.325
_exptl_crystal_density_method 'not measured'
_exptl_crystal_description needle
_exptl_crystal_F_000 2380
_exptl_crystal_size_max 0.56
_exptl_crystal_size_mid 0.06
_exptl_crystal_size_min 0.05
_refine_diff_density_max 1.195
_refine_diff_density_min -0.578
_refine_diff_density_rms 0.124
_refine_ls_extinction_method none
_refine_ls_goodness_of_fit_ref 1.097
_refine_ls_hydrogen_treatment mixed
_refine_ls_matrix_type full
_refine_ls_number_parameters 243
_refine_ls_number_reflns 5171
_refine_ls_number_restraints 9
_refine_ls_restrained_S_all 1.096
_refine_ls_R_factor_all 0.0905
_refine_ls_R_factor_gt 0.0515
_refine_ls_shift/su_max 0.000
_refine_ls_shift/su_mean 0.000
_refine_ls_structure_factor_coef Fsqd
_refine_ls_weighting_details 'calc w=1/[\s^2^(Fo^2^)+(0.0741P)^2^+28.6245P] where P=(Fo^2^+2Fc^2^)/3'
_refine_ls_weighting_scheme calc
_refine_ls_wR_factor_gt 0.1546
_refine_ls_wR_factor_ref 0.1721
_reflns_number_gt 3465
_reflns_number_total 5171
_reflns_threshold_expression >2sigma(I)
_cod_data_source_file ic011151l_1.cif
_cod_data_source_block 6b
_cod_original_cell_volume 5923.0(14)
_cod_database_code 4317815

loop_
_symmetry_equiv_pos_as_xyz
'x, y, z'
'-x+1/2, -y, z+1/2'
'x+1/2, -y+1/2, -z+1/2'
'-x, y+1/2, -z'
'-x, -y, -z'
'x-1/2, y, -z-1/2'
'-x-1/2, y-1/2, z-1/2'
'x, -y-1/2, z'

loop_
_atom_site_label
_atom_site_type_symbol
_atom_site_fract_x
_atom_site_fract_y
_atom_site_fract_z
_atom_site_U_iso_or_equiv
_atom_site_adp_type
_atom_site_occupancy
_atom_site_symmetry_multiplicity
_atom_site_calc_flag
_atom_site_refinement_flags
_atom_site_disorder_assembly
_atom_site_disorder_group
Te1 Te 0.78512(5) 0.2500 0.51786(5) 0.0350(2) Uani 1 2 d S . .
Se1 Se 0.70986(6) 0.18474(3) 0.62867(6) 0.0433(3) Uani 1 1 d . . .
Se2 Se 0.67476(6) 0.01416(4) 0.70961(6) 0.0469(3) Uani 1 1 d . . .
P1 P 0.77216(13) 0.12698(8) 0.54345(14) 0.0332(5) Uani 1 1 d . . .
P2 P 0.74734(14) 0.03756(8) 0.59450(15) 0.0331(5) Uani 1 1 d . . .
N1 N 0.7044(4) 0.0788(2) 0.5181(4) 0.0320(15) Uani 1 1 d . . .
N2 N 0.8218(4) 0.0829(2) 0.6100(4) 0.0327(15) Uani 1 1 d . . .
N3 N 0.8191(4) 0.1579(3) 0.4676(5) 0.0378(16) Uani 1 1 d . . .
N4 N 0.7887(4) -0.0085(3) 0.5354(5) 0.0398(17) Uani 1 1 d . . .
H4N H 0.8162 0.0019 0.4851 0.048 Uiso 1 1 calc R . .
C10 C 0.6176(5) 0.0793(3) 0.4716(6) 0.041(2) Uani 1 1 d . . .
C11 C 0.6025(6) 0.0281(4) 0.4295(7) 0.055(3) Uani 1 1 d . . .
H11A H 0.6487 0.0204 0.3850 0.066 Uiso 1 1 calc R . .
H11B H 0.5471 0.0278 0.3966 0.066 Uiso 1 1 calc R . .
H11C H 0.6018 0.0029 0.4794 0.066 Uiso 1 1 calc R . .
C12 C 0.5466(5) 0.0924(4) 0.5414(6) 0.052(2) Uani 1 1 d . . .
H12A H 0.5575 0.1257 0.5678 0.062 Uiso 1 1 calc R . .
H12B H 0.5456 0.0676 0.5919 0.062 Uiso 1 1 calc R . .
H12C H 0.4909 0.0925 0.5091 0.062 Uiso 1 1 calc R . .
C13 C 0.6201(6) 0.1195(4) 0.3930(6) 0.054(3) Uani 1 1 d . . .
H13A H 0.6299 0.1525 0.4209 0.065 Uiso 1 1 calc R . .
H13B H 0.5651 0.1195 0.3593 0.065 Uiso 1 1 calc R . .
H13C H 0.6667 0.1117 0.3492 0.065 Uiso 1 1 calc R . .
C20 C 0.8904(5) 0.0888(4) 0.6834(7) 0.047(2) Uani 1 1 d . . .
C21 C 0.8505(6) 0.1004(4) 0.7790(6) 0.061(3) Uani 1 1 d . . .
H21A H 0.8180 0.1318 0.7752 0.073 Uiso 1 1 calc R . .
H21B H 0.8961 0.1037 0.8260 0.073 Uiso 1 1 calc R . .
H21C H 0.8117 0.0731 0.7971 0.073 Uiso 1 1 calc R . .
C22 C 0.9402(6) 0.0407(4) 0.6886(7) 0.061(3) Uani 1 1 d . . .
H22A H 0.9018 0.0135 0.7076 0.073 Uiso 1 1 calc R . .
H22B H 0.9866 0.0442 0.7346 0.073 Uiso 1 1 calc R . .
H22C H 0.9648 0.0332 0.6269 0.073 Uiso 1 1 calc R . .
C23 C 0.9490(6) 0.1308(4) 0.6543(7) 0.058(3) Uani 1 1 d . . .
H23A H 0.9162 0.1621 0.6510 0.070 Uiso 1 1 calc R . .
H23B H 0.9736 0.1234 0.5926 0.070 Uiso 1 1 calc R . .
H23C H 0.9954 0.1344 0.7003 0.070 Uiso 1 1 calc R . .
C30 C 0.8748(6) 0.1438(3) 0.3866(6) 0.042(2) Uani 1 1 d . . .
C31 C 0.8884(7) 0.0876(4) 0.3786(7) 0.060(3) Uani 1 1 d . . .
H31A H 0.8326 0.0710 0.3708 0.072 Uiso 1 1 calc R . .
H31B H 0.9163 0.0752 0.4357 0.072 Uiso 1 1 calc R . .
H31C H 0.9249 0.0804 0.3243 0.072 Uiso 1 1 calc R . .
C32 C 0.9615(6) 0.1689(4) 0.3986(7) 0.056(3) Uani 1 1 d . . .
H32A H 0.9892 0.1564 0.4557 0.067 Uiso 1 1 calc R . .
H32B H 0.9536 0.2052 0.4036 0.067 Uiso 1 1 calc R . .
H32C H 0.9979 0.1614 0.3443 0.067 Uiso 1 1 calc R . .
C33 C 0.8331(7) 0.1637(4) 0.2978(6) 0.065(3) Uani 1 1 d . . .
H33A H 0.7769 0.1478 0.2892 0.078 Uiso 1 1 calc R . .
H33B H 0.8698 0.1562 0.2438 0.078 Uiso 1 1 calc R . .
H33C H 0.8255 0.2001 0.3031 0.078 Uiso 1 1 calc R . .
C40 C 0.7914(6) -0.0647(3) 0.5457(6) 0.044(2) Uani 1 1 d . . .
C41 C 0.7011(6) -0.0870(3) 0.5380(7) 0.054(3) Uani 1 1 d . . .
H41A H 0.6660 -0.0753 0.5906 0.065 Uiso 1 1 calc R . .
H41B H 0.7048 -0.1236 0.5395 0.065 Uiso 1 1 calc R . .
H41C H 0.6747 -0.0763 0.4789 0.065 Uiso 1 1 calc R . .
C42 C 0.8345(7) -0.0789(4) 0.6380(7) 0.058(3) Uani 1 1 d . . .
H42A H 0.7993 -0.0672 0.6905 0.069 Uiso 1 1 calc R . .
H42B H 0.8915 -0.0633 0.6413 0.069 Uiso 1 1 calc R . .
H42C H 0.8406 -0.1154 0.6414 0.069 Uiso 1 1 calc R . .
C43 C 0.8460(7) -0.0829(4) 0.4638(7) 0.057(3) Uani 1 1 d . . .
H43A H 0.8182 -0.0737 0.4046 0.068 Uiso 1 1 calc R . .
H43B H 0.8521 -0.1194 0.4671 0.068 Uiso 1 1 calc R . .
H43C H 0.9030 -0.0673 0.4670 0.068 Uiso 1 1 calc R . .
C1S C 0.1104(17) 0.2500 0.621(2) 0.097(12) Uiso 0.50 2 d SPD . .
H1S1 H 0.1272 0.2255 0.6684 0.117 Uiso 0.25 1 calc PR . .
H1S2 H 0.0540 0.2410 0.5950 0.117 Uiso 0.25 1 calc PR . .
H1S3 H 0.1075 0.2834 0.6487 0.117 Uiso 0.25 1 calc PR . .
C2S C 0.1775(16) 0.2500 0.541(2) 0.120(16) Uiso 0.50 2 d SPD . .
H2S1 H 0.1695 0.2200 0.5012 0.144 Uiso 0.25 1 calc PR . .
H2S2 H 0.1695 0.2800 0.5012 0.144 Uiso 0.25 1 calc PR . .
C3S C 0.2686(16) 0.2500 0.583(2) 0.21(3) Uiso 0.50 2 d SPD . .
H3S1 H 0.2764 0.2800 0.6224 0.251 Uiso 0.25 1 calc PR . .
H3S2 H 0.2764 0.2200 0.6224 0.251 Uiso 0.25 1 calc PR . .
C4S C 0.3362(17) 0.2500 0.504(2) 0.27(4) Uiso 0.50 2 d SPD . .
H4S1 H 0.3284 0.2800 0.4644 0.324 Uiso 0.25 1 calc PR . .
H4S2 H 0.3284 0.2200 0.4644 0.324 Uiso 0.25 1 calc PR . .
C5S C 0.4278(17) 0.2500 0.546(2) 0.17(2) Uiso 0.50 2 d SPD . .
H5S1 H 0.4362 0.2199 0.5853 0.206 Uiso 0.25 1 calc PR . .
H5S2 H 0.4362 0.2801 0.5853 0.206 Uiso 0.25 1 calc PR . .
C6S C 0.4938(18) 0.2500 0.465(3) 0.134(18) Uiso 0.50 2 d SPD . .
H6S1 H 0.4753 0.2264 0.4161 0.161 Uiso 0.25 1 calc PR . .
H6S2 H 0.5502 0.2399 0.4887 0.161 Uiso 0.25 1 calc PR . .
H6S3 H 0.4978 0.2837 0.4379 0.161 Uiso 0.25 1 calc PR . .

loop_
_atom_site_aniso_label
_atom_site_aniso_U_11
_atom_site_aniso_U_22
_atom_site_aniso_U_33
_atom_site_aniso_U_23
_atom_site_aniso_U_13
_atom_site_aniso_U_12
Te1 0.0388(5) 0.0311(4) 0.0350(4) 0.000 0.0017(3) 0.000
Se1 0.0528(6) 0.0343(5) 0.0429(5) -0.0030(4) 0.0144(4) -0.0017(4)
Se2 0.0487(6) 0.0512(6) 0.0409(5) 0.0060(4) 0.0131(4) -0.0038(4)
P1 0.0340(12) 0.0312(11) 0.0345(11) 0.0013(9) 0.0021(9) -0.0019(9)
P2 0.0332(11) 0.0318(12) 0.0342(11) 0.0039(9) 0.0032(9) 0.0000(9)
N1 0.029(4) 0.031(4) 0.037(4) 0.002(3) 0.002(3) 0.000(3)
N2 0.027(3) 0.038(4) 0.033(4) 0.008(3) -0.003(3) -0.002(3)
N3 0.041(4) 0.032(4) 0.040(4) -0.003(3) 0.004(3) -0.003(3)
N4 0.047(4) 0.033(4) 0.039(4) 0.007(3) 0.011(3) 0.001(3)
C10 0.031(5) 0.049(6) 0.043(5) -0.001(4) -0.001(4) 0.004(4)
C11 0.046(6) 0.057(6) 0.062(6) -0.013(5) -0.010(5) -0.003(5)
C12 0.033(5) 0.064(7) 0.058(6) 0.004(5) 0.004(4) 0.003(4)
C13 0.050(6) 0.064(7) 0.049(6) 0.015(5) -0.006(5) 0.007(5)
C20 0.034(5) 0.054(6) 0.053(6) 0.008(5) -0.007(4) -0.009(4)
C21 0.058(6) 0.085(8) 0.039(6) 0.001(5) -0.011(5) -0.022(6)
C22 0.050(6) 0.066(7) 0.066(7) 0.012(6) -0.023(5) -0.005(5)
C23 0.046(6) 0.069(7) 0.060(6) 0.006(5) -0.010(5) -0.021(5)
C30 0.051(6) 0.033(5) 0.043(5) -0.003(4) 0.010(4) -0.004(4)
C31 0.071(7) 0.046(6) 0.062(7) -0.015(5) 0.030(5) -0.010(5)
C32 0.052(6) 0.056(6) 0.059(6) 0.000(5) 0.021(5) -0.005(5)
C33 0.067(7) 0.088(9) 0.041(6) 0.008(6) 0.013(5) -0.009(6)
C40 0.051(6) 0.030(5) 0.052(5) 0.009(4) 0.007(4) 0.005(4)
C41 0.069(7) 0.035(5) 0.058(6) -0.001(4) 0.009(5) -0.009(5)
C42 0.072(7) 0.042(6) 0.059(6) 0.018(5) 0.005(5) 0.014(5)
C43 0.066(7) 0.041(6) 0.063(7) -0.002(5) 0.009(5) 0.014(5)

loop_
_atom_type_symbol
_atom_type_description
_atom_type_scat_dispersion_real
_atom_type_scat_dispersion_imag
_atom_type_scat_source
C C 0.0033 0.0016 'International Tables Vol C Tables 4.2.6.8 and 6.1.1.4'
H H 0.0000 0.0000 'International Tables Vol C Tables 4.2.6.8 and 6.1.1.4'
N N 0.0061 0.0033 'International Tables Vol C Tables 4.2.6.8 and 6.1.1.4'
P P 0.1023 0.0942 'International Tables Vol C Tables 4.2.6.8 and 6.1.1.4'
Se Se -0.0929 2.2259 'International Tables Vol C Tables 4.2.6.8 and 6.1.1.4'
Te Te -0.5308 1.6751 'International Tables Vol C Tables 4.2.6.8 and 6.1.1.4'

loop_
_geom_angle_atom_site_label_1
_geom_angle_atom_site_label_2
_geom_angle_atom_site_label_3
_geom_angle
_geom_angle_site_symmetry_1
_geom_angle_site_symmetry_3
_geom_angle_publ_flag
Se1 Te1 Se1 83.07(4) 8_565 . ?
P1 Se1 Te1 86.32(6) . . ?
N3 P1 N2 123.1(4) . . ?
N3 P1 N1 123.2(3) . . ?
N2 P1 N1 82.9(3) . . ?
N3 P1 Se1 102.9(3) . . ?
N2 P1 Se1 112.3(2) . . ?
N1 P1 Se1 112.1(2) . . ?
N3 P1 P2 141.2(3) . . ?
N2 P1 P2 41.7(2) . . ?
N1 P1 P2 41.6(2) . . ?
Se1 P1 P2 115.98(10) . . ?
N4 P2 N1 108.4(3) . . ?
N4 P2 N2 109.8(3) . . ?
N1 P2 N2 83.6(3) . . ?
N4 P2 Se2 113.3(3) . . ?
N1 P2 Se2 119.3(2) . . ?
N2 P2 Se2 118.8(2) . . ?
N4 P2 P1 120.4(3) . . ?
N1 P2 P1 42.0(2) . . ?
N2 P2 P1 41.9(2) . . ?
Se2 P2 P1 126.31(11) . . ?
C10 N1 P2 130.2(5) . . ?
C10 N1 P1 130.0(5) . . ?
P2 N1 P1 96.4(3) . . ?
C20 N2 P2 130.7(5) . . ?
C20 N2 P1 129.8(6) . . ?
P2 N2 P1 96.4(3) . . ?
C30 N3 P1 133.1(6) . . ?
C40 N4 P2 135.6(6) . . ?
N1 C10 C11 107.9(7) . . ?
N1 C10 C12 111.4(7) . . ?
C11 C10 C12 110.8(8) . . ?
N1 C10 C13 107.6(7) . . ?
C11 C10 C13 110.0(8) . . ?
C12 C10 C13 109.2(8) . . ?
C22 C20 N2 108.2(7) . . ?
C22 C20 C23 109.8(8) . . ?
N2 C20 C23 108.3(7) . . ?
C22 C20 C21 109.8(8) . . ?
N2 C20 C21 110.7(7) . . ?
C23 C20 C21 109.9(8) . . ?
N3 C30 C32 108.5(7) . . ?
N3 C30 C33 108.0(7) . . ?
C32 C30 C33 108.7(8) . . ?
N3 C30 C31 112.7(7) . . ?
C32 C30 C31 108.8(8) . . ?
C33 C30 C31 110.0(8) . . ?
N4 C40 C43 105.0(7) . . ?
N4 C40 C42 110.1(8) . . ?
C43 C40 C42 109.6(8) . . ?
N4 C40 C41 110.8(7) . . ?
C43 C40 C41 109.5(8) . . ?
C42 C40 C41 111.7(8) . . ?
C3S C2S C1S 109.9(10) . . ?
C4S C3S C2S 110.5(10) . . ?
C3S C4S C5S 110.7(10) . . ?
C4S C5S C6S 109.1(10) . . ?

loop_
_geom_bond_atom_site_label_1
_geom_bond_atom_site_label_2
_geom_bond_distance
_geom_bond_site_symmetry_2
_geom_bond_publ_flag
Te1 Se1 2.6275(10) 8_565 ?
Te1 Se1 2.6275(10) . ?
Se1 P1 2.190(2) . ?
Se2 P2 2.088(2) . ?
P1 N3 1.544(7) . ?
P1 N2 1.697(7) . ?
P1 N1 1.702(7) . ?
P1 P2 2.525(3) . ?
P2 N4 1.623(7) . ?
P2 N1 1.687(7) . ?
P2 N2 1.690(7) . ?
N1 C10 1.505(10) . ?
N2 C20 1.504(10) . ?
N3 C30 1.492(10) . ?
N4 C40 1.508(10) . ?
C10 C11 1.512(12) . ?
C10 C12 1.527(12) . ?
C10 C13 1.553(12) . ?
C20 C22 1.500(13) . ?
C20 C23 1.505(12) . ?
C20 C21 1.530(13) . ?
C30 C32 1.516(12) . ?
C30 C33 1.519(13) . ?
C30 C31 1.520(13) . ?
C40 C43 1.524(12) . ?
C40 C42 1.526(12) . ?
C40 C41 1.528(13) . ?
C1S C2S 1.541(10) . ?
C2S C3S 1.537(10) . ?
C3S C4S 1.534(10) . ?
C4S C5S 1.543(10) . ?
C5S C6S 1.545(10) . ?

loop_
_geom_torsion_atom_site_label_1
_geom_torsion_atom_site_label_2
_geom_torsion_atom_site_label_3
_geom_torsion_atom_site_label_4
_geom_torsion
_geom_torsion_site_symmetry_1
_geom_torsion_site_symmetry_2
_geom_torsion_site_symmetry_3
_geom_torsion_site_symmetry_4
_geom_torsion_publ_flag
Se1 Te1 Se1 P1 -178.55(6) 8_565 . . . ?
Te1 Se1 P1 N3 -2.4(3) . . . . ?
Te1 Se1 P1 N2 132.0(2) . . . . ?
Te1 Se1 P1 N1 -136.7(3) . . . . ?
Te1 Se1 P1 P2 177.69(10) . . . . ?
N3 P1 P2 N4 -1.1(6) . . . . ?
N2 P1 P2 N4 -86.3(5) . . . . ?
N1 P1 P2 N4 84.0(4) . . . . ?
Se1 P1 P2 N4 178.7(3) . . . . ?
N3 P1 P2 N1 -85.2(6) . . . . ?
N2 P1 P2 N1 -170.3(5) . . . . ?
Se1 P1 P2 N1 94.7(3) . . . . ?
N3 P1 P2 N2 85.2(6) . . . . ?
N1 P1 P2 N2 170.3(5) . . . . ?
Se1 P1 P2 N2 -95.0(3) . . . . ?
N3 P1 P2 Se2 179.5(4) . . . . ?
N2 P1 P2 Se2 94.4(4) . . . . ?
N1 P1 P2 Se2 -95.3(3) . . . . ?
Se1 P1 P2 Se2 -0.58(18) . . . . ?
N4 P2 N1 C10 84.4(7) . . . . ?
N2 P2 N1 C10 -166.8(7) . . . . ?
Se2 P2 N1 C10 -47.2(8) . . . . ?
P1 P2 N1 C10 -160.3(9) . . . . ?
N4 P2 N1 P1 -115.3(4) . . . . ?
N2 P2 N1 P1 -6.5(3) . . . . ?
Se2 P2 N1 P1 113.1(3) . . . . ?
N3 P1 N1 C10 -68.0(8) . . . . ?
N2 P1 N1 C10 166.8(7) . . . . ?
Se1 P1 N1 C10 55.6(7) . . . . ?
P2 P1 N1 C10 160.3(8) . . . . ?
N3 P1 N1 P2 131.7(4) . . . . ?
N2 P1 N1 P2 6.5(3) . . . . ?
Se1 P1 N1 P2 -104.7(3) . . . . ?
N4 P2 N2 C20 -85.0(8) . . . . ?
N1 P2 N2 C20 167.7(8) . . . . ?
Se2 P2 N2 C20 47.7(8) . . . . ?
P1 P2 N2 C20 161.2(9) . . . . ?
N4 P2 N2 P1 113.8(4) . . . . ?
N1 P2 N2 P1 6.5(3) . . . . ?
Se2 P2 N2 P1 -113.5(3) . . . . ?
N3 P1 N2 C20 66.8(8) . . . . ?
N1 P1 N2 C20 -167.9(7) . . . . ?
Se1 P1 N2 C20 -56.8(7) . . . . ?
P2 P1 N2 C20 -161.4(9) . . . . ?
N3 P1 N2 P2 -131.8(4) . . . . ?
N1 P1 N2 P2 -6.4(3) . . . . ?
Se1 P1 N2 P2 104.6(3) . . . . ?
N2 P1 N3 C30 51.7(9) . . . . ?
N1 P1 N3 C30 -52.8(9) . . . . ?
Se1 P1 N3 C30 179.6(7) . . . . ?
P2 P1 N3 C30 -0.6(11) . . . . ?
N1 P2 N4 C40 -138.5(8) . . . . ?
N2 P2 N4 C40 131.8(8) . . . . ?
Se2 P2 N4 C40 -3.7(9) . . . . ?
P1 P2 N4 C40 176.9(7) . . . . ?
P2 N1 C10 C11 -49.8(10) . . . . ?
P1 N1 C10 C11 156.2(6) . . . . ?
P2 N1 C10 C12 72.0(9) . . . . ?
P1 N1 C10 C12 -82.0(9) . . . . ?
P2 N1 C10 C13 -168.3(6) . . . . ?
P1 N1 C10 C13 37.6(10) . . . . ?
P2 N2 C20 C22 50.8(10) . . . . ?
P1 N2 C20 C22 -153.9(7) . . . . ?
P2 N2 C20 C23 169.7(7) . . . . ?
P1 N2 C20 C23 -34.9(11) . . . . ?
P2 N2 C20 C21 -69.6(10) . . . . ?
P1 N2 C20 C21 85.7(9) . . . . ?
P1 N3 C30 C32 -121.4(8) . . . . ?
P1 N3 C30 C33 121.0(8) . . . . ?
P1 N3 C30 C31 -0.8(12) . . . . ?
P2 N4 C40 C43 -177.7(7) . . . . ?
P2 N4 C40 C42 -59.8(11) . . . . ?
P2 N4 C40 C41 64.2(11) . . . . ?
C1S C2S C3S C4S 180.000(3) . . . . ?
C2S C3S C4S C5S 180.000(3) . . . . ?
C3S C4S C5S C6S 180.000(3) . . . . ?
